data_7018414
loop_
_publ_author_name
'Espa, Davide'
'Pilia, Luca'
'Marchi\`o, Luciano'
'Artizzu, Flavia'
'Serpe, Angela'
'Mercuri, Maria Laura'
'Sim\~ao, Dulce'
'Almeida, Manuel'
'Pizzotti, Maddalena'
'Tessore, Francesca'
'Deplano, Paola'

_publ_section_title
;
 Mixed-ligand Pt(ii) dithione-dithiolato complexes: influence of the
 dicyanobenzodithiolato ligand on the second-order NLO properties.
;
_journal_issue 12
_journal_name_full 'Dalton transactions (Cambridge, England : 2003)'
_journal_page_first 3485
_journal_page_last 3493
_journal_paper_doi 10.1039/c2dt11956k
_journal_volume 41
_journal_year 2012
_chemical_formula_moiety 'C26 H20 N4 Pt S4'
_chemical_formula_sum 'C26 H20 N4 Pt S4'
_chemical_formula_weight 711.79
_chemical_name_systematic
;
?
;
_space_group_IT_number 60
_symmetry_cell_setting orthorhombic
_symmetry_space_group_name_Hall '-P 2n 2ab'
_symmetry_space_group_name_H-M 'P b c n'
_atom_sites_solution_hydrogens geom
_atom_sites_solution_primary direct
_atom_sites_solution_secondary difmap
_audit_creation_method SHELXL-97
_cell_angle_alpha 90.00
_cell_angle_beta 90.00
_cell_angle_gamma 90.00
_cell_formula_units_Z 4
_cell_length_a 21.151(2)
_cell_length_b 16.300(1)
_cell_length_c 7.921(1)
_cell_measurement_reflns_used 15919
_cell_measurement_temperature 293(2)
_cell_measurement_theta_max 28.63
_cell_measurement_theta_min 1.58
_cell_volume 2730.9(5)
_computing_cell_refinement Saint
_computing_data_collection Smart
_computing_data_reduction Saint
_computing_structure_refinement 'SHELXL-97 (Sheldrick, 1997)'
_computing_structure_solution Sir2004
_diffrn_ambient_temperature 293(2)
_diffrn_measured_fraction_theta_full 1.000
_diffrn_measured_fraction_theta_max 1.000
_diffrn_measurement_device_type 'Bruker Smart ApexII CCD'
_diffrn_measurement_method 'theta & omega scan'
_diffrn_radiation_monochromator graphite
_diffrn_radiation_source 'fine-focus sealed tube'
_diffrn_radiation_type MoK\a
_diffrn_radiation_wavelength 0.71073
_diffrn_reflns_av_R_equivalents 0.0604
_diffrn_reflns_av_sigmaI/netI 0.0303
_diffrn_reflns_limit_h_max 28
_diffrn_reflns_limit_h_min -28
_diffrn_reflns_limit_k_max 21
_diffrn_reflns_limit_k_min -21
_diffrn_reflns_limit_l_max 10
_diffrn_reflns_limit_l_min -10
_diffrn_reflns_number 36999
_diffrn_reflns_theta_full 28.63
_diffrn_reflns_theta_max 28.63
_diffrn_reflns_theta_min 1.58
_diffrn_standards_decay_% none
_exptl_absorpt_coefficient_mu 5.466
_exptl_absorpt_correction_T_max 1.000
_exptl_absorpt_correction_T_min 0.652
_exptl_absorpt_correction_type multi-scan
_exptl_absorpt_process_details SADABS
_exptl_crystal_colour black
_exptl_crystal_density_diffrn 1.731
_exptl_crystal_density_method 'not measured'
_exptl_crystal_description prism
_exptl_crystal_F_000 1384
_exptl_crystal_size_max 0.25
_exptl_crystal_size_mid 0.10
_exptl_crystal_size_min 0.07
_refine_diff_density_max 0.695
_refine_diff_density_min -0.563
_refine_diff_density_rms 0.075
_refine_ls_extinction_method none
_refine_ls_goodness_of_fit_ref 1.004
_refine_ls_hydrogen_treatment constr
_refine_ls_matrix_type full
_refine_ls_number_parameters 159
_refine_ls_number_reflns 3513
_refine_ls_number_restraints 0
_refine_ls_restrained_S_all 1.004
_refine_ls_R_factor_all 0.0610
_refine_ls_R_factor_gt 0.0286
_refine_ls_shift/su_max 0.001
_refine_ls_shift/su_mean 0.000
_refine_ls_structure_factor_coef Fsqd
_refine_ls_weighting_details 'calc w=1/[\s^2^(Fo^2^)+(0.0208P)^2^+2.0000P] where P=(Fo^2^+2Fc^2^)/3'
_refine_ls_weighting_scheme calc
_refine_ls_wR_factor_gt 0.0561
_refine_ls_wR_factor_ref 0.0656
_reflns_number_gt 2119
_reflns_number_total 3513
_reflns_threshold_expression >2sigma(I)
_cod_data_source_file c2dt11956k.txt
_cod_data_source_block pt309
_cod_depositor_comments
;
The following automatic conversions were performed:

'_symmetry_cell_setting' value 'Orthorhombic' changed to
'orthorhombic' according to
/home/saulius/struct/CIF-dictionaries/cif_core.dic dictionary named
'cif_core.dic' version 2.4.1 from 2010-06-29.

Automatic conversion script
Id: cif_fix_values 1715 2011-07-08 13:25:40Z adriana 
;
_cod_original_sg_symbol_H-M Pbcn
_cod_database_code 7018414

loop_
_symmetry_equiv_pos_as_xyz
'x, y, z'
'-x+1/2, -y+1/2, z+1/2'
'x+1/2, -y+1/2, -z'
'-x, y, -z+1/2'
'-x, -y, -z'
'x-1/2, y-1/2, -z-1/2'
'-x-1/2, y-1/2, z'
'x, -y, z-1/2'

loop_
_atom_site_label
_atom_site_type_symbol
_atom_site_fract_x
_atom_site_fract_y
_atom_site_fract_z
_atom_site_U_iso_or_equiv
_atom_site_adp_type
_atom_site_occupancy
_atom_site_symmetry_multiplicity
_atom_site_calc_flag
_atom_site_refinement_flags
Pt Pt 0.5000 0.372790(12) 0.2500 0.05092(8) Uani 1 2 d S
S2 S 0.42519(5) 0.27406(6) 0.21544(13) 0.0595(3) Uani 1 1 d .
S1 S 0.42708(5) 0.47311(6) 0.20303(14) 0.0594(3) Uani 1 1 d .
C10 C 0.46760(17) 0.1823(2) 0.2353(5) 0.0521(9) Uani 1 1 d .
C4 C 0.32321(19) 0.6357(3) 0.2571(5) 0.0642(11) Uani 1 1 d .
C1 C 0.46655(18) 0.5627(2) 0.2218(4) 0.0508(9) Uani 1 1 d .
C12 C 0.4669(2) 0.0345(2) 0.2383(6) 0.0701(12) Uani 1 1 d .
N1 N 0.43837(15) 0.63308(19) 0.1862(4) 0.0540(8) Uani 1 1 d .
C2 C 0.4736(2) 0.7105(3) 0.1942(7) 0.0824(15) Uani 1 1 d .
H2A H 0.4885 0.7238 0.0816 0.099 Uiso 1 1 calc R
H2B H 0.4448 0.7537 0.2287 0.099 Uiso 1 1 calc R
C11 C 0.4351(2) 0.1081(2) 0.2254(5) 0.0669(12) Uani 1 1 d .
H11 H 0.3915 0.1083 0.2099 0.080 Uiso 1 1 calc R
C13 C 0.4327(2) -0.0420(3) 0.2337(7) 0.0875(16) Uani 1 1 d .
C5 C 0.2817(3) 0.5702(4) 0.2693(7) 0.0988(18) Uani 1 1 d .
H5 H 0.2858 0.5255 0.1972 0.119 Uiso 1 1 calc R
C3 C 0.37342(19) 0.6365(2) 0.1207(5) 0.0625(11) Uani 1 1 d .
H3A H 0.3667 0.5899 0.0465 0.075 Uiso 1 1 calc R
H3B H 0.3686 0.6859 0.0538 0.075 Uiso 1 1 calc R
C6 C 0.2337(3) 0.5714(5) 0.3901(12) 0.136(3) Uani 1 1 d .
H6 H 0.2047 0.5287 0.3967 0.163 Uiso 1 1 calc R
N2 N 0.4065(2) -0.1021(3) 0.2323(8) 0.131(2) Uani 1 1 d .
C9 C 0.3168(2) 0.7005(4) 0.3663(6) 0.0912(16) Uani 1 1 d .
H9 H 0.3441 0.7451 0.3588 0.109 Uiso 1 1 calc R
C7 C 0.2301(3) 0.6364(6) 0.4985(10) 0.144(3) Uani 1 1 d .
H7 H 0.1992 0.6369 0.5821 0.173 Uiso 1 1 calc R
C8 C 0.2704(3) 0.6994(5) 0.4860(8) 0.132(3) Uani 1 1 d .
H8 H 0.2666 0.7434 0.5603 0.158 Uiso 1 1 calc R

loop_
_atom_site_aniso_label
_atom_site_aniso_U_11
_atom_site_aniso_U_22
_atom_site_aniso_U_33
_atom_site_aniso_U_23
_atom_site_aniso_U_13
_atom_site_aniso_U_12
Pt 0.04924(12) 0.04947(12) 0.05403(13) 0.000 0.00409(10) 0.000
S2 0.0470(5) 0.0550(6) 0.0767(7) -0.0020(5) -0.0016(5) 0.0017(4)
S1 0.0497(6) 0.0528(6) 0.0757(7) 0.0026(5) 0.0000(5) 0.0000(5)
C10 0.049(2) 0.049(2) 0.058(2) -0.002(2) -0.003(2) -0.0008(16)
C4 0.046(2) 0.077(3) 0.069(3) 0.015(3) -0.007(2) 0.010(2)
C1 0.051(2) 0.053(2) 0.049(2) 0.0033(18) 0.0080(18) 0.0020(17)
C12 0.064(3) 0.054(2) 0.092(3) 0.001(3) -0.020(3) -0.004(2)
N1 0.0540(19) 0.0537(19) 0.0542(17) 0.0030(15) 0.0107(15) 0.0032(17)
C2 0.082(3) 0.058(3) 0.107(4) -0.013(3) -0.005(3) 0.009(2)
C11 0.052(2) 0.060(3) 0.088(3) -0.003(2) -0.014(2) -0.0005(19)
C13 0.065(3) 0.057(3) 0.141(5) -0.004(3) -0.026(3) 0.002(2)
C5 0.064(3) 0.092(4) 0.140(6) 0.013(4) -0.002(3) 0.002(3)
C3 0.064(3) 0.064(3) 0.059(2) 0.001(2) -0.002(2) 0.012(2)
C6 0.057(4) 0.149(7) 0.201(9) 0.057(6) 0.011(5) -0.004(4)
N2 0.079(3) 0.056(2) 0.257(8) -0.003(3) -0.045(3) -0.009(2)
C9 0.058(3) 0.127(5) 0.088(4) -0.033(3) 0.006(3) 0.001(3)
C7 0.063(4) 0.239(11) 0.131(7) 0.047(6) 0.027(4) 0.015(6)
C8 0.071(4) 0.219(9) 0.105(5) -0.040(5) 0.021(4) 0.018(5)

loop_
_atom_type_symbol
_atom_type_description
_atom_type_scat_dispersion_real
_atom_type_scat_dispersion_imag
_atom_type_scat_source
C C 0.0033 0.0016 'International Tables Vol C Tables 4.2.6.8 and 6.1.1.4'
H H 0.0000 0.0000 'International Tables Vol C Tables 4.2.6.8 and 6.1.1.4'
N N 0.0061 0.0033 'International Tables Vol C Tables 4.2.6.8 and 6.1.1.4'
S S 0.1246 0.1234 'International Tables Vol C Tables 4.2.6.8 and 6.1.1.4'
Pt Pt -1.7033 8.3905 'International Tables Vol C Tables 4.2.6.8 and 6.1.1.4'

loop_
_geom_angle_atom_site_label_1
_geom_angle_atom_site_label_2
_geom_angle_atom_site_label_3
_geom_angle
_geom_angle_site_symmetry_1
_geom_angle_site_symmetry_3
S2 Pt S2 89.88(5) . 4_655
S2 Pt S1 177.25(4) . 4_655
S2 Pt S1 90.99(4) 4_655 4_655
S2 Pt S1 90.99(4) . .
S2 Pt S1 177.25(4) 4_655 .
S1 Pt S1 88.27(5) 4_655 .
C10 S2 Pt 103.73(13) . .
C1 S1 Pt 105.76(14) . .
C10 C10 C11 119.7(2) 4_655 .
C10 C10 S2 121.33(12) 4_655 .
C11 C10 S2 118.9(3) . .
C9 C4 C5 119.1(5) . .
C9 C4 C3 120.8(4) . .
C5 C4 C3 120.0(4) . .
N1 C1 C1 119.6(2) . 4_655
N1 C1 S1 120.6(3) . .
C1 C1 S1 119.87(14) 4_655 .
C11 C12 C12 119.5(3) . 4_655
C11 C12 C13 120.4(4) . .
C12 C12 C13 120.1(2) 4_655 .
C1 N1 C2 120.5(3) . .
C1 N1 C3 121.9(3) . .
C2 N1 C3 117.2(3) . .
C2 C2 N1 115.1(3) 4_655 .
C2 C2 H2A 108.5 4_655 .
N1 C2 H2A 108.5 . .
C2 C2 H2B 108.5 4_655 .
N1 C2 H2B 108.5 . .
H2A C2 H2B 107.5 . .
C12 C11 C10 120.7(4) . .
C12 C11 H11 119.7 . .
C10 C11 H11 119.7 . .
N2 C13 C12 178.9(6) . .
C4 C5 C6 119.9(6) . .
C4 C5 H5 120.1 . .
C6 C5 H5 120.1 . .
N1 C3 C4 113.8(3) . .
N1 C3 H3A 108.8 . .
C4 C3 H3A 108.8 . .
N1 C3 H3B 108.8 . .
C4 C3 H3B 108.8 . .
H3A C3 H3B 107.7 . .
C7 C6 C5 118.9(7) . .
C7 C6 H6 120.6 . .
C5 C6 H6 120.6 . .
C8 C9 C4 120.0(6) . .
C8 C9 H9 120.0 . .
C4 C9 H9 120.0 . .
C8 C7 C6 120.9(7) . .
C8 C7 H7 119.5 . .
C6 C7 H7 119.5 . .
C7 C8 C9 121.2(7) . .
C7 C8 H8 119.4 . .
C9 C8 H8 119.4 . .

loop_
_geom_bond_atom_site_label_1
_geom_bond_atom_site_label_2
_geom_bond_distance
_geom_bond_site_symmetry_2
Pt S2 2.2734(10) .
Pt S2 2.2734(10) 4_655
Pt S1 2.2784(10) 4_655
Pt S1 2.2784(10) .
S2 C10 1.751(4) .
S1 C1 1.688(4) .
C10 C10 1.390(7) 4_655
C10 C11 1.392(5) .
C4 C9 1.371(6) .
C4 C5 1.386(7) .
C4 C3 1.515(6) .
C1 N1 1.323(4) .
C1 C1 1.484(8) 4_655
C12 C11 1.380(6) .
C12 C12 1.411(9) 4_655
C12 C13 1.443(6) .
N1 C2 1.467(5) .
N1 C3 1.470(5) .
C2 C2 1.424(9) 4_655
C2 H2A 0.9700 .
C2 H2B 0.9700 .
C11 H11 0.9300 .
C13 N2 1.125(6) .
C5 C6 1.395(8) .
C5 H5 0.9300 .
C3 H3A 0.9700 .
C3 H3B 0.9700 .
C6 C7 1.366(9) .
C6 H6 0.9300 .
C9 C8 1.366(7) .
C9 H9 0.9300 .
C7 C8 1.338(9) .
C7 H7 0.9300 .
C8 H8 0.9300 .
